data_4302862
loop_
_publ_author_name
'Axel Schulz'
'Alexander Villinger'

_publ_contact_author_address
;
Universit\"at Rostock
Institut f\"ur Chemie
Abteilung f\"ur Anorganische Chemie
Albert-Einstein-Strasse 3a 
18059 Rostock
Bundesrepublik Deutschland
;
_publ_contact_author_email axel.schulz@uni-rostock.de
_publ_contact_author_fax '+49 (0)381/498-6382'
_publ_contact_author_name 'Axel Schulz'
_publ_contact_author_phone '+49 (0)381/498-6400'
_publ_section_title
;
Cyclic Arsenic-Nitrogen Cations
;
_journal_name_full 'Inorganic Chemistry'
_journal_page_first 7359
_journal_page_last 7367
_journal_paper_doi 10.1021/ic900821h
_journal_volume 48
_journal_year 2009
_chemical_formula_moiety 'C48 H50 As2 Cl1 N2 +, Cl4 Ga -'
_chemical_formula_sum 'C48 H50 As2 Cl5 Ga N2'
_chemical_formula_weight 1051.71
_chemical_name_systematic
;
1-chloro-2,4-bis[2,4-bis-(2,4,6-trimethylphenyl)phenyl]-cyclo-1,3-diarsa
-2,4-diazenium tetrachlorogallate
;
_space_group_IT_number 14
_symmetry_cell_setting monoclinic
_symmetry_Int_Tables_number 14
_symmetry_space_group_name_Hall '-P 2ybc'
_symmetry_space_group_name_H-M 'P 1 21/c 1'
_atom_sites_solution_hydrogens geom
_atom_sites_solution_primary direct
_atom_sites_solution_secondary difmap
_audit_author_name 'Villinger, A.'
_audit_creation_method SHELXL-97
_cell_angle_alpha 90.00
_cell_angle_beta 112.23(3)
_cell_angle_gamma 90.00
_cell_formula_units_Z 4
_cell_length_a 14.932(3)
_cell_length_b 18.372(4)
_cell_length_c 18.318(4)
_cell_measurement_reflns_used 5614
_cell_measurement_temperature 173(2)
_cell_measurement_theta_max 50.694
_cell_measurement_theta_min 4.959
_cell_volume 4652(2)
_computing_cell_refinement 'Bruker Apex v2.0-2'
_computing_data_collection 'Bruker Apex v2.0-2'
_computing_data_reduction 'Bruker SAINT'
_computing_molecular_graphics 'ORTEP-3 (Farrugia, 1997)'
_computing_publication_material SHELXL-97
_computing_structure_refinement 'SHELXL-97 (Sheldrick, 1997)'
_computing_structure_solution 'SHELXS-97 (Sheldrick, 1997)'
_diffrn_ambient_temperature 173(2)
_diffrn_measured_fraction_theta_full 0.994
_diffrn_measured_fraction_theta_max 0.994
_diffrn_measurement_device_type 'Bruker-Nonius Apex X8-CCD-diffractometer'
_diffrn_measurement_method '\w scans'
_diffrn_radiation_monochromator graphite
_diffrn_radiation_source 'sealed tube'
_diffrn_radiation_type MoK\a
_diffrn_radiation_wavelength 0.71073
_diffrn_reflns_av_R_equivalents 0.0508
_diffrn_reflns_av_sigmaI/netI 0.0567
_diffrn_reflns_limit_h_max 20
_diffrn_reflns_limit_h_min -20
_diffrn_reflns_limit_k_max 25
_diffrn_reflns_limit_k_min -24
_diffrn_reflns_limit_l_max 25
_diffrn_reflns_limit_l_min -21
_diffrn_reflns_number 60730
_diffrn_reflns_theta_full 29.67
_diffrn_reflns_theta_max 29.67
_diffrn_reflns_theta_min 2.22
_exptl_absorpt_coefficient_mu 2.326
_exptl_absorpt_correction_T_max 0.8541
_exptl_absorpt_correction_T_min 0.4416
_exptl_absorpt_correction_type multi-scan
_exptl_absorpt_process_details '(SADABS; Sheldrick, 2004)'
_exptl_crystal_colour black
_exptl_crystal_density_diffrn 1.502
_exptl_crystal_density_method 'not measured'
_exptl_crystal_description block
_exptl_crystal_F_000 2136
_exptl_crystal_size_max 0.42
_exptl_crystal_size_mid 0.10
_exptl_crystal_size_min 0.07
_refine_diff_density_max 0.477
_refine_diff_density_min -0.497
_refine_diff_density_rms 0.087
_refine_ls_extinction_method none
_refine_ls_goodness_of_fit_ref 1.026
_refine_ls_hydrogen_treatment constr
_refine_ls_matrix_type full
_refine_ls_number_parameters 535
_refine_ls_number_reflns 13091
_refine_ls_number_restraints 0
_refine_ls_restrained_S_all 1.026
_refine_ls_R_factor_all 0.0710
_refine_ls_R_factor_gt 0.0374
_refine_ls_shift/su_max 0.001
_refine_ls_shift/su_mean 0.000
_refine_ls_structure_factor_coef Fsqd
_refine_ls_weighting_details 'calc w=1/[\s^2^(Fo^2^)+(0.0326P)^2^+1.0225P] where P=(Fo^2^+2Fc^2^)/3'
_refine_ls_weighting_scheme calc
_refine_ls_wR_factor_gt 0.0709
_refine_ls_wR_factor_ref 0.0800
_reflns_number_gt 9166
_reflns_number_total 13091
_reflns_threshold_expression >2sigma(I)
_cod_data_source_file ic900821h_si_002_07.cif
_cod_data_source_block tern2as2cl_gacl4
_cod_original_cell_volume 4651.6(16)
_cod_original_sg_symbol_H-M 'P 21/c'
_cod_database_code 4302862

loop_
_symmetry_equiv_pos_as_xyz
'x, y, z'
'-x, y+1/2, -z+1/2'
'-x, -y, -z'
'x, -y-1/2, z-1/2'

loop_
_atom_site_label
_atom_site_type_symbol
_atom_site_fract_x
_atom_site_fract_y
_atom_site_fract_z
_atom_site_U_iso_or_equiv
_atom_site_adp_type
_atom_site_occupancy
_atom_site_symmetry_multiplicity
_atom_site_calc_flag
_atom_site_refinement_flags
_atom_site_disorder_assembly
_atom_site_disorder_group
As1 As 0.149073(17) 0.310336(12) 0.344093(13) 0.01858(6) Uani 1 1 d . . .
As2 As 0.326982(17) 0.270939(12) 0.469675(13) 0.01774(6) Uani 1 1 d . . .
N1 N 0.23827(13) 0.35098(9) 0.43041(10) 0.0165(4) Uani 1 1 d . . .
N2 N 0.22811(13) 0.23129(9) 0.37903(10) 0.0170(4) Uani 1 1 d . . .
Cl1 Cl 0.27080(5) 0.24670(3) 0.56098(3) 0.02915(14) Uani 1 1 d . . .
C1 C 0.23846(16) 0.41523(12) 0.47323(12) 0.0181(5) Uani 1 1 d . . .
C2 C 0.15176(17) 0.45214(12) 0.46022(13) 0.0206(5) Uani 1 1 d . . .
C3 C 0.15345(19) 0.51225(13) 0.50686(14) 0.0270(6) Uani 1 1 d . . .
H3 H 0.0948 0.5372 0.4992 0.032 Uiso 1 1 calc R . .
C4 C 0.23867(19) 0.53637(13) 0.56397(14) 0.0283(6) Uani 1 1 d . . .
H4 H 0.2385 0.5771 0.5959 0.034 Uiso 1 1 calc R . .
C5 C 0.32432(18) 0.50093(12) 0.57441(13) 0.0246(5) Uani 1 1 d . . .
H5 H 0.3829 0.5178 0.6136 0.029 Uiso 1 1 calc R . .
C6 C 0.32650(16) 0.44102(12) 0.52867(12) 0.0184(5) Uani 1 1 d . . .
C7 C 0.41943(16) 0.40601(12) 0.53556(13) 0.0196(5) Uani 1 1 d . . .
C8 C 0.44904(17) 0.41029(12) 0.47102(13) 0.0209(5) Uani 1 1 d . . .
C9 C 0.53204(17) 0.37403(13) 0.47510(14) 0.0258(5) Uani 1 1 d . . .
H9 H 0.5505 0.3752 0.4308 0.031 Uiso 1 1 calc R . .
C10 C 0.58931(18) 0.33591(13) 0.54229(15) 0.0284(6) Uani 1 1 d . . .
C11 C 0.56112(18) 0.33414(13) 0.60590(14) 0.0274(6) Uani 1 1 d . . .
H11 H 0.5999 0.3084 0.6520 0.033 Uiso 1 1 calc R . .
C12 C 0.47762(17) 0.36888(12) 0.60459(13) 0.0223(5) Uani 1 1 d . . .
C13 C 0.06123(16) 0.42972(12) 0.39455(13) 0.0207(5) Uani 1 1 d . . .
C14 C 0.00008(17) 0.37665(13) 0.40531(13) 0.0228(5) Uani 1 1 d . . .
C15 C -0.08170(18) 0.35574(13) 0.34172(14) 0.0267(5) Uani 1 1 d . . .
H15 H -0.1226 0.3193 0.3491 0.032 Uiso 1 1 calc R . .
C16 C -0.10565(18) 0.38649(14) 0.26751(14) 0.0278(6) Uani 1 1 d . . .
C17 C -0.04458(18) 0.43956(13) 0.25836(14) 0.0275(6) Uani 1 1 d . . .
H17 H -0.0609 0.4619 0.2082 0.033 Uiso 1 1 calc R . .
C18 C 0.03935(17) 0.46124(12) 0.31959(13) 0.0233(5) Uani 1 1 d . . .
C19 C 0.39383(18) 0.45517(13) 0.39856(13) 0.0253(5) Uani 1 1 d . . .
H19A H 0.4333 0.4612 0.3667 0.038 Uiso 1 1 calc R . .
H19B H 0.3791 0.5031 0.4148 0.038 Uiso 1 1 calc R . .
H19C H 0.3334 0.4303 0.3673 0.038 Uiso 1 1 calc R . .
C20 C 0.6824(2) 0.30096(16) 0.54687(19) 0.0452(8) Uani 1 1 d . . .
H20A H 0.7361 0.3349 0.5714 0.068 Uiso 1 1 calc R . .
H20B H 0.6783 0.2888 0.4936 0.068 Uiso 1 1 calc R . .
H20C H 0.6934 0.2565 0.5786 0.068 Uiso 1 1 calc R . .
C21 C 0.45293(19) 0.36639(14) 0.67707(13) 0.0305(6) Uani 1 1 d . . .
H21A H 0.4793 0.3218 0.7067 0.046 Uiso 1 1 calc R . .
H21B H 0.3825 0.3670 0.6613 0.046 Uiso 1 1 calc R . .
H21C H 0.4810 0.4088 0.7103 0.046 Uiso 1 1 calc R . .
C22 C 0.02281(19) 0.34108(14) 0.48469(14) 0.0305(6) Uani 1 1 d . . .
H22A H -0.0333 0.3128 0.4838 0.046 Uiso 1 1 calc R . .
H22B H 0.0378 0.3787 0.5255 0.046 Uiso 1 1 calc R . .
H22C H 0.0787 0.3087 0.4962 0.046 Uiso 1 1 calc R . .
C23 C -0.1944(2) 0.36216(17) 0.19901(16) 0.0425(7) Uani 1 1 d . . .
H23A H -0.2113 0.3988 0.1570 0.064 Uiso 1 1 calc R . .
H23B H -0.2484 0.3563 0.2165 0.064 Uiso 1 1 calc R . .
H23C H -0.1813 0.3156 0.1789 0.064 Uiso 1 1 calc R . .
C24 C 0.10615(19) 0.51548(14) 0.30505(15) 0.0325(6) Uani 1 1 d . . .
H24A H 0.1597 0.4897 0.2979 0.049 Uiso 1 1 calc R . .
H24B H 0.1319 0.5484 0.3503 0.049 Uiso 1 1 calc R . .
H24C H 0.0704 0.5437 0.2575 0.049 Uiso 1 1 calc R . .
C25 C 0.23998(16) 0.17152(12) 0.33443(13) 0.0176(5) Uani 1 1 d . . .
C26 C 0.29471(16) 0.11092(12) 0.37288(13) 0.0199(5) Uani 1 1 d . . .
C27 C 0.30131(19) 0.05191(13) 0.32748(14) 0.0275(6) Uani 1 1 d . . .
H27 H 0.3374 0.0103 0.3529 0.033 Uiso 1 1 calc R . .
C28 C 0.25638(19) 0.05268(13) 0.24622(15) 0.0310(6) Uani 1 1 d . . .
H28 H 0.2591 0.0111 0.2163 0.037 Uiso 1 1 calc R . .
C29 C 0.20759(18) 0.11415(13) 0.20890(13) 0.0254(5) Uani 1 1 d . . .
H29 H 0.1791 0.1154 0.1529 0.031 Uiso 1 1 calc R . .
C30 C 0.19937(16) 0.17429(12) 0.25180(12) 0.0184(5) Uani 1 1 d . . .
C31 C 0.35107(16) 0.10812(12) 0.46003(13) 0.0195(5) Uani 1 1 d . . .
C32 C 0.30726(17) 0.08182(12) 0.51003(13) 0.0230(5) Uani 1 1 d . . .
C33 C 0.36471(19) 0.07284(13) 0.58936(14) 0.0290(6) Uani 1 1 d . . .
H33 H 0.3361 0.0536 0.6236 0.035 Uiso 1 1 calc R . .
C34 C 0.4615(2) 0.09071(14) 0.62036(14) 0.0324(6) Uani 1 1 d . . .
C35 C 0.50321(19) 0.11711(14) 0.56973(15) 0.0325(6) Uani 1 1 d . . .
H35 H 0.5696 0.1304 0.5904 0.039 Uiso 1 1 calc R . .
C36 C 0.45004(18) 0.12458(13) 0.48920(14) 0.0257(5) Uani 1 1 d . . .
C37 C 0.15449(16) 0.24298(12) 0.21088(12) 0.0179(5) Uani 1 1 d . . .
C38 C 0.05391(17) 0.24907(12) 0.17028(13) 0.0208(5) Uani 1 1 d . . .
C39 C 0.01662(18) 0.31389(13) 0.13187(13) 0.0250(5) Uani 1 1 d . . .
H39 H -0.0511 0.3174 0.1028 0.030 Uiso 1 1 calc R . .
C40 C 0.07431(18) 0.37363(13) 0.13430(13) 0.0244(5) Uani 1 1 d . . .
C41 C 0.17305(17) 0.36767(12) 0.17693(13) 0.0226(5) Uani 1 1 d . . .
H41 H 0.2132 0.4088 0.1809 0.027 Uiso 1 1 calc R . .
C42 C 0.21509(16) 0.30294(12) 0.21418(12) 0.0200(5) Uani 1 1 d . . .
C43 C 0.20099(19) 0.06539(15) 0.47917(16) 0.0350(6) Uani 1 1 d . . .
H43A H 0.1859 0.0372 0.5185 0.053 Uiso 1 1 calc R . .
H43B H 0.1832 0.0371 0.4303 0.053 Uiso 1 1 calc R . .
H43C H 0.1644 0.1111 0.4685 0.053 Uiso 1 1 calc R . .
C44 C 0.5211(2) 0.08198(18) 0.70758(15) 0.0489(8) Uani 1 1 d . . .
H44A H 0.5366 0.1301 0.7323 0.073 Uiso 1 1 calc R . .
H44B H 0.5812 0.0561 0.7146 0.073 Uiso 1 1 calc R . .
H44C H 0.4841 0.0541 0.7323 0.073 Uiso 1 1 calc R . .
C45 C 0.5001(2) 0.14949(16) 0.43549(16) 0.0394(7) Uani 1 1 d . . .
H45A H 0.5681 0.1604 0.4671 0.059 Uiso 1 1 calc R . .
H45B H 0.4682 0.1933 0.4070 0.059 Uiso 1 1 calc R . .
H45C H 0.4966 0.1108 0.3976 0.059 Uiso 1 1 calc R . .
C46 C -0.01350(18) 0.18809(14) 0.17020(15) 0.0307(6) Uani 1 1 d . . .
H46A H -0.0198 0.1861 0.2215 0.046 Uiso 1 1 calc R . .
H46B H 0.0126 0.1418 0.1604 0.046 Uiso 1 1 calc R . .
H46C H -0.0772 0.1966 0.1287 0.046 Uiso 1 1 calc R . .
C47 C 0.0315(2) 0.44210(14) 0.08943(16) 0.0351(6) Uani 1 1 d . . .
H47A H 0.0274 0.4374 0.0349 0.053 Uiso 1 1 calc R . .
H47B H 0.0728 0.4837 0.1146 0.053 Uiso 1 1 calc R . .
H47C H -0.0334 0.4497 0.0896 0.053 Uiso 1 1 calc R . .
C48 C 0.32362(17) 0.29754(13) 0.25476(13) 0.0243(5) Uani 1 1 d . . .
H48A H 0.3540 0.3375 0.2371 0.036 Uiso 1 1 calc R . .
H48B H 0.3456 0.2509 0.2416 0.036 Uiso 1 1 calc R . .
H48C H 0.3417 0.3008 0.3120 0.036 Uiso 1 1 calc R . .
Ga Ga -0.22742(2) 0.350589(15) -0.135308(16) 0.02916(8) Uani 1 1 d . . .
Cl2 Cl -0.23029(5) 0.37383(4) -0.02039(4) 0.04322(18) Uani 1 1 d . . .
Cl3 Cl -0.29366(5) 0.43850(4) -0.21724(4) 0.04080(17) Uani 1 1 d . . .
Cl4 Cl -0.30850(5) 0.25034(4) -0.17783(4) 0.04289(18) Uani 1 1 d . . .
Cl5 Cl -0.07802(6) 0.33946(4) -0.12545(5) 0.0511(2) Uani 1 1 d . . .

loop_
_atom_site_aniso_label
_atom_site_aniso_U_11
_atom_site_aniso_U_22
_atom_site_aniso_U_33
_atom_site_aniso_U_23
_atom_site_aniso_U_13
_atom_site_aniso_U_12
As1 0.01872(12) 0.01787(12) 0.01588(11) -0.00146(9) 0.00284(9) 0.00353(9)
As2 0.01933(12) 0.01661(11) 0.01487(11) 0.00010(9) 0.00375(9) 0.00272(9)
N1 0.0173(9) 0.0144(9) 0.0161(9) -0.0001(7) 0.0043(7) 0.0023(7)
N2 0.0205(10) 0.0143(9) 0.0140(9) -0.0011(7) 0.0040(7) 0.0025(8)
Cl1 0.0452(4) 0.0255(3) 0.0192(3) 0.0029(2) 0.0150(3) 0.0028(3)
C1 0.0236(12) 0.0157(11) 0.0152(11) -0.0001(9) 0.0074(9) 0.0002(9)
C2 0.0258(13) 0.0188(11) 0.0181(11) 0.0003(9) 0.0093(10) 0.0023(10)
C3 0.0299(14) 0.0237(13) 0.0285(13) -0.0022(10) 0.0125(11) 0.0069(11)
C4 0.0421(16) 0.0199(12) 0.0251(13) -0.0060(10) 0.0152(12) 0.0011(11)
C5 0.0301(14) 0.0221(12) 0.0204(12) -0.0034(10) 0.0083(10) -0.0050(10)
C6 0.0221(12) 0.0170(11) 0.0148(11) 0.0010(9) 0.0054(9) -0.0010(9)
C7 0.0197(12) 0.0171(11) 0.0191(11) -0.0037(9) 0.0041(9) -0.0042(9)
C8 0.0216(12) 0.0166(11) 0.0214(12) -0.0029(9) 0.0047(10) -0.0043(9)
C9 0.0269(13) 0.0243(13) 0.0282(13) -0.0022(11) 0.0127(11) -0.0032(11)
C10 0.0230(13) 0.0242(13) 0.0359(15) -0.0020(11) 0.0087(11) 0.0002(11)
C11 0.0233(13) 0.0254(13) 0.0258(13) 0.0019(11) 0.0006(10) -0.0004(10)
C12 0.0241(13) 0.0196(12) 0.0197(12) -0.0010(9) 0.0043(10) -0.0045(10)
C13 0.0196(12) 0.0199(11) 0.0231(12) -0.0012(10) 0.0087(10) 0.0077(10)
C14 0.0242(13) 0.0231(12) 0.0229(12) 0.0003(10) 0.0111(10) 0.0071(10)
C15 0.0241(13) 0.0282(13) 0.0286(13) -0.0013(11) 0.0110(11) -0.0013(11)
C16 0.0228(13) 0.0341(14) 0.0239(13) -0.0051(11) 0.0058(10) 0.0041(11)
C17 0.0289(14) 0.0312(14) 0.0217(12) 0.0062(11) 0.0087(11) 0.0094(11)
C18 0.0259(13) 0.0214(12) 0.0244(12) 0.0029(10) 0.0117(10) 0.0081(10)
C19 0.0295(14) 0.0239(12) 0.0215(12) 0.0012(10) 0.0084(10) -0.0021(11)
C20 0.0312(16) 0.0476(18) 0.0553(19) 0.0046(15) 0.0147(14) 0.0133(14)
C21 0.0354(15) 0.0343(14) 0.0171(12) 0.0009(11) 0.0047(11) -0.0019(12)
C22 0.0318(15) 0.0353(14) 0.0253(13) 0.0032(11) 0.0119(11) 0.0003(12)
C23 0.0303(16) 0.0571(19) 0.0317(15) -0.0023(14) 0.0023(12) -0.0013(14)
C24 0.0360(15) 0.0275(14) 0.0349(15) 0.0085(11) 0.0146(12) 0.0034(12)
C25 0.0192(12) 0.0158(11) 0.0182(11) -0.0006(9) 0.0076(9) -0.0011(9)
C26 0.0224(12) 0.0171(11) 0.0197(11) 0.0013(9) 0.0073(10) 0.0009(9)
C27 0.0379(15) 0.0189(12) 0.0248(13) 0.0013(10) 0.0107(11) 0.0080(11)
C28 0.0451(17) 0.0219(13) 0.0278(14) -0.0061(11) 0.0159(12) 0.0047(12)
C29 0.0326(14) 0.0261(13) 0.0154(11) -0.0021(10) 0.0067(10) 0.0019(11)
C30 0.0204(12) 0.0183(11) 0.0166(11) -0.0005(9) 0.0071(9) -0.0002(9)
C31 0.0228(12) 0.0141(11) 0.0196(11) 0.0007(9) 0.0057(9) 0.0059(9)
C32 0.0295(13) 0.0160(11) 0.0258(13) 0.0032(10) 0.0130(11) 0.0021(10)
C33 0.0418(16) 0.0250(13) 0.0242(13) 0.0086(11) 0.0171(12) 0.0119(12)
C34 0.0377(16) 0.0320(14) 0.0227(13) 0.0017(11) 0.0059(12) 0.0166(12)
C35 0.0220(13) 0.0363(15) 0.0323(14) -0.0016(12) 0.0023(11) 0.0074(11)
C36 0.0241(13) 0.0245(12) 0.0267(13) 0.0016(10) 0.0076(10) 0.0050(10)
C37 0.0231(12) 0.0192(11) 0.0110(10) -0.0010(9) 0.0062(9) 0.0017(9)
C38 0.0232(12) 0.0246(12) 0.0145(11) -0.0003(9) 0.0069(9) -0.0011(10)
C39 0.0208(12) 0.0328(14) 0.0182(11) 0.0002(10) 0.0038(10) 0.0029(11)
C40 0.0291(14) 0.0257(13) 0.0185(12) 0.0038(10) 0.0092(10) 0.0069(11)
C41 0.0277(13) 0.0212(12) 0.0204(12) 0.0017(10) 0.0107(10) -0.0015(10)
C42 0.0223(12) 0.0232(12) 0.0156(11) 0.0005(9) 0.0084(9) 0.0010(10)
C43 0.0342(15) 0.0356(15) 0.0371(15) 0.0052(12) 0.0156(13) -0.0062(12)
C44 0.0496(19) 0.063(2) 0.0250(15) 0.0051(14) 0.0035(13) 0.0241(16)
C45 0.0270(15) 0.0528(18) 0.0407(16) 0.0008(14) 0.0155(13) -0.0029(13)
C46 0.0291(14) 0.0327(14) 0.0293(14) -0.0001(11) 0.0098(11) -0.0046(11)
C47 0.0378(16) 0.0316(15) 0.0359(15) 0.0121(12) 0.0140(13) 0.0093(12)
C48 0.0238(13) 0.0273(13) 0.0213(12) 0.0015(10) 0.0079(10) -0.0006(10)
Ga 0.02929(16) 0.02464(15) 0.02977(16) 0.00150(12) 0.00691(12) -0.00223(12)
Cl2 0.0441(4) 0.0528(4) 0.0290(4) -0.0008(3) 0.0095(3) -0.0086(3)
Cl3 0.0513(4) 0.0302(3) 0.0335(4) 0.0055(3) 0.0077(3) 0.0003(3)
Cl4 0.0411(4) 0.0284(3) 0.0509(4) -0.0039(3) 0.0081(3) -0.0074(3)
Cl5 0.0362(4) 0.0414(4) 0.0784(6) 0.0026(4) 0.0246(4) -0.0013(3)

loop_
_atom_type_symbol
_atom_type_description
_atom_type_scat_dispersion_real
_atom_type_scat_dispersion_imag
_atom_type_scat_source
C C 0.0033 0.0016 'International Tables Vol C Tables 4.2.6.8 and 6.1.1.4'
H H 0.0000 0.0000 'International Tables Vol C Tables 4.2.6.8 and 6.1.1.4'
N N 0.0061 0.0033 'International Tables Vol C Tables 4.2.6.8 and 6.1.1.4'
Cl Cl 0.1484 0.1585 'International Tables Vol C Tables 4.2.6.8 and 6.1.1.4'
Ga Ga 0.2307 1.6083 'International Tables Vol C Tables 4.2.6.8 and 6.1.1.4'
As As 0.0499 2.0058 'International Tables Vol C Tables 4.2.6.8 and 6.1.1.4'

loop_
_geom_angle_atom_site_label_1
_geom_angle_atom_site_label_2
_geom_angle_atom_site_label_3
_geom_angle
_geom_angle_site_symmetry_1
_geom_angle_site_symmetry_3
_geom_angle_publ_flag
N1 As1 N2 81.77(8) . . ?
N1 As1 As2 41.23(6) . . ?
N2 As1 As2 40.55(5) . . ?
N2 As2 N1 76.66(8) . . ?
N2 As2 Cl1 101.22(6) . . ?
N1 As2 Cl1 91.86(6) . . ?
N2 As2 As1 38.69(5) . . ?
N1 As2 As1 37.99(5) . . ?
Cl1 As2 As1 99.09(3) . . ?
C1 N1 As1 132.69(15) . . ?
C1 N1 As2 124.90(14) . . ?
As1 N1 As2 100.78(8) . . ?
C25 N2 As1 128.17(14) . . ?
C25 N2 As2 125.06(14) . . ?
As1 N2 As2 100.76(8) . . ?
C2 C1 C6 120.8(2) . . ?
C2 C1 N1 120.1(2) . . ?
C6 C1 N1 119.1(2) . . ?
C3 C2 C1 118.7(2) . . ?
C3 C2 C13 121.1(2) . . ?
C1 C2 C13 120.16(19) . . ?
C4 C3 C2 121.2(2) . . ?
C4 C3 H3 119.4 . . ?
C2 C3 H3 119.4 . . ?
C3 C4 C5 119.6(2) . . ?
C3 C4 H4 120.2 . . ?
C5 C4 H4 120.2 . . ?
C4 C5 C6 121.4(2) . . ?
C4 C5 H5 119.3 . . ?
C6 C5 H5 119.3 . . ?
C5 C6 C1 118.3(2) . . ?
C5 C6 C7 121.6(2) . . ?
C1 C6 C7 120.14(19) . . ?
C12 C7 C8 119.7(2) . . ?
C12 C7 C6 121.5(2) . . ?
C8 C7 C6 118.8(2) . . ?
C9 C8 C7 119.0(2) . . ?
C9 C8 C19 119.3(2) . . ?
C7 C8 C19 121.7(2) . . ?
C8 C9 C10 121.8(2) . . ?
C8 C9 H9 119.1 . . ?
C10 C9 H9 119.1 . . ?
C11 C10 C9 118.4(2) . . ?
C11 C10 C20 120.9(2) . . ?
C9 C10 C20 120.6(2) . . ?
C10 C11 C12 122.1(2) . . ?
C10 C11 H11 119.0 . . ?
C12 C11 H11 119.0 . . ?
C11 C12 C7 118.8(2) . . ?
C11 C12 C21 119.1(2) . . ?
C7 C12 C21 122.1(2) . . ?
C14 C13 C18 120.0(2) . . ?
C14 C13 C2 121.4(2) . . ?
C18 C13 C2 118.6(2) . . ?
C15 C14 C13 119.3(2) . . ?
C15 C14 C22 119.7(2) . . ?
C13 C14 C22 121.0(2) . . ?
C14 C15 C16 121.9(2) . . ?
C14 C15 H15 119.0 . . ?
C16 C15 H15 119.0 . . ?
C17 C16 C15 117.8(2) . . ?
C17 C16 C23 121.3(2) . . ?
C15 C16 C23 120.9(2) . . ?
C18 C17 C16 122.5(2) . . ?
C18 C17 H17 118.7 . . ?
C16 C17 H17 118.7 . . ?
C17 C18 C13 118.4(2) . . ?
C17 C18 C24 120.3(2) . . ?
C13 C18 C24 121.3(2) . . ?
C8 C19 H19A 109.5 . . ?
C8 C19 H19B 109.5 . . ?
H19A C19 H19B 109.5 . . ?
C8 C19 H19C 109.5 . . ?
H19A C19 H19C 109.5 . . ?
H19B C19 H19C 109.5 . . ?
C10 C20 H20A 109.5 . . ?
C10 C20 H20B 109.5 . . ?
H20A C20 H20B 109.5 . . ?
C10 C20 H20C 109.5 . . ?
H20A C20 H20C 109.5 . . ?
H20B C20 H20C 109.5 . . ?
C12 C21 H21A 109.5 . . ?
C12 C21 H21B 109.5 . . ?
H21A C21 H21B 109.5 . . ?
C12 C21 H21C 109.5 . . ?
H21A C21 H21C 109.5 . . ?
H21B C21 H21C 109.5 . . ?
C14 C22 H22A 109.5 . . ?
C14 C22 H22B 109.5 . . ?
H22A C22 H22B 109.5 . . ?
C14 C22 H22C 109.5 . . ?
H22A C22 H22C 109.5 . . ?
H22B C22 H22C 109.5 . . ?
C16 C23 H23A 109.5 . . ?
C16 C23 H23B 109.5 . . ?
H23A C23 H23B 109.5 . . ?
C16 C23 H23C 109.5 . . ?
H23A C23 H23C 109.5 . . ?
H23B C23 H23C 109.5 . . ?
C18 C24 H24A 109.5 . . ?
C18 C24 H24B 109.5 . . ?
H24A C24 H24B 109.5 . . ?
C18 C24 H24C 109.5 . . ?
H24A C24 H24C 109.5 . . ?
H24B C24 H24C 109.5 . . ?
C30 C25 C26 120.2(2) . . ?
C30 C25 N2 119.74(19) . . ?
C26 C25 N2 120.06(19) . . ?
C27 C26 C25 118.5(2) . . ?
C27 C26 C31 118.1(2) . . ?
C25 C26 C31 123.24(19) . . ?
C28 C27 C26 121.3(2) . . ?
C28 C27 H27 119.3 . . ?
C26 C27 H27 119.3 . . ?
C29 C28 C27 119.5(2) . . ?
C29 C28 H28 120.2 . . ?
C27 C28 H28 120.2 . . ?
C28 C29 C30 121.0(2) . . ?
C28 C29 H29 119.5 . . ?
C30 C29 H29 119.5 . . ?
C29 C30 C25 119.2(2) . . ?
C29 C30 C37 120.55(19) . . ?
C25 C30 C37 120.12(19) . . ?
C32 C31 C36 120.8(2) . . ?
C32 C31 C26 119.8(2) . . ?
C36 C31 C26 119.0(2) . . ?
C33 C32 C31 118.0(2) . . ?
C33 C32 C43 121.1(2) . . ?
C31 C32 C43 120.9(2) . . ?
C34 C33 C32 122.6(2) . . ?
C34 C33 H33 118.7 . . ?
C32 C33 H33 118.7 . . ?
C33 C34 C35 118.3(2) . . ?
C33 C34 C44 121.0(3) . . ?
C35 C34 C44 120.7(3) . . ?
C34 C35 C36 121.5(2) . . ?
C34 C35 H35 119.2 . . ?
C36 C35 H35 119.2 . . ?
C35 C36 C31 118.6(2) . . ?
C35 C36 C45 119.6(2) . . ?
C31 C36 C45 121.8(2) . . ?
C38 C37 C42 120.0(2) . . ?
C38 C37 C30 121.4(2) . . ?
C42 C37 C30 118.7(2) . . ?
C39 C38 C37 118.7(2) . . ?
C39 C38 C46 119.9(2) . . ?
C37 C38 C46 121.4(2) . . ?
C40 C39 C38 122.5(2) . . ?
C40 C39 H39 118.7 . . ?
C38 C39 H39 118.7 . . ?
C39 C40 C41 118.1(2) . . ?
C39 C40 C47 120.9(2) . . ?
C41 C40 C47 120.9(2) . . ?
C40 C41 C42 121.9(2) . . ?
C40 C41 H41 119.1 . . ?
C42 C41 H41 119.1 . . ?
C41 C42 C37 118.8(2) . . ?
C41 C42 C48 119.8(2) . . ?
C37 C42 C48 121.4(2) . . ?
C32 C43 H43A 109.5 . . ?
C32 C43 H43B 109.5 . . ?
H43A C43 H43B 109.5 . . ?
C32 C43 H43C 109.5 . . ?
H43A C43 H43C 109.5 . . ?
H43B C43 H43C 109.5 . . ?
C34 C44 H44A 109.5 . . ?
C34 C44 H44B 109.5 . . ?
H44A C44 H44B 109.5 . . ?
C34 C44 H44C 109.5 . . ?
H44A C44 H44C 109.5 . . ?
H44B C44 H44C 109.5 . . ?
C36 C45 H45A 109.5 . . ?
C36 C45 H45B 109.5 . . ?
H45A C45 H45B 109.5 . . ?
C36 C45 H45C 109.5 . . ?
H45A C45 H45C 109.5 . . ?
H45B C45 H45C 109.5 . . ?
C38 C46 H46A 109.5 . . ?
C38 C46 H46B 109.5 . . ?
H46A C46 H46B 109.5 . . ?
C38 C46 H46C 109.5 . . ?
H46A C46 H46C 109.5 . . ?
H46B C46 H46C 109.5 . . ?
C40 C47 H47A 109.5 . . ?
C40 C47 H47B 109.5 . . ?
H47A C47 H47B 109.5 . . ?
C40 C47 H47C 109.5 . . ?
H47A C47 H47C 109.5 . . ?
H47B C47 H47C 109.5 . . ?
C42 C48 H48A 109.5 . . ?
C42 C48 H48B 109.5 . . ?
H48A C48 H48B 109.5 . . ?
C42 C48 H48C 109.5 . . ?
H48A C48 H48C 109.5 . . ?
H48B C48 H48C 109.5 . . ?
Cl2 Ga Cl3 110.73(3) . . ?
Cl2 Ga Cl5 109.54(4) . . ?
Cl3 Ga Cl5 108.15(4) . . ?
Cl2 Ga Cl4 107.55(3) . . ?
Cl3 Ga Cl4 109.59(4) . . ?
Cl5 Ga Cl4 111.30(3) . . ?

loop_
_geom_bond_atom_site_label_1
_geom_bond_atom_site_label_2
_geom_bond_distance
_geom_bond_site_symmetry_2
_geom_bond_publ_flag
As1 N1 1.7994(18) . ?
As1 N2 1.8275(17) . ?
As1 As2 2.8720(12) . ?
As2 N2 1.9006(19) . ?
As2 N1 1.9270(17) . ?
As2 Cl1 2.1820(8) . ?
N1 C1 1.417(3) . ?
N2 C25 1.419(3) . ?
C1 C2 1.400(3) . ?
C1 C6 1.405(3) . ?
C2 C3 1.391(3) . ?
C2 C13 1.488(3) . ?
C3 C4 1.379(3) . ?
C3 H3 0.9500 . ?
C4 C5 1.382(3) . ?
C4 H4 0.9500 . ?
C5 C6 1.391(3) . ?
C5 H5 0.9500 . ?
C6 C7 1.491(3) . ?
C7 C12 1.410(3) . ?
C7 C8 1.412(3) . ?
C8 C9 1.384(3) . ?
C8 C19 1.514(3) . ?
C9 C10 1.393(3) . ?
C9 H9 0.9500 . ?
C10 C11 1.381(4) . ?
C10 C20 1.504(4) . ?
C11 C12 1.393(3) . ?
C11 H11 0.9500 . ?
C12 C21 1.507(3) . ?
C13 C14 1.400(3) . ?
C13 C18 1.410(3) . ?
C14 C15 1.385(3) . ?
C14 C22 1.511(3) . ?
C15 C16 1.388(3) . ?
C15 H15 0.9500 . ?
C16 C17 1.388(4) . ?
C16 C23 1.508(3) . ?
C17 C18 1.387(3) . ?
C17 H17 0.9500 . ?
C18 C24 1.503(3) . ?
C19 H19A 0.9800 . ?
C19 H19B 0.9800 . ?
C19 H19C 0.9800 . ?
C20 H20A 0.9800 . ?
C20 H20B 0.9800 . ?
C20 H20C 0.9800 . ?
C21 H21A 0.9800 . ?
C21 H21B 0.9800 . ?
C21 H21C 0.9800 . ?
C22 H22A 0.9800 . ?
C22 H22B 0.9800 . ?
C22 H22C 0.9800 . ?
C23 H23A 0.9800 . ?
C23 H23B 0.9800 . ?
C23 H23C 0.9800 . ?
C24 H24A 0.9800 . ?
C24 H24B 0.9800 . ?
C24 H24C 0.9800 . ?
C25 C30 1.402(3) . ?
C25 C26 1.403(3) . ?
C26 C27 1.392(3) . ?
C26 C31 1.497(3) . ?
C27 C28 1.382(3) . ?
C27 H27 0.9500 . ?
C28 C29 1.377(3) . ?
C28 H28 0.9500 . ?
C29 C30 1.388(3) . ?
C29 H29 0.9500 . ?
C30 C37 1.491(3) . ?
C31 C32 1.398(3) . ?
C31 C36 1.401(3) . ?
C32 C33 1.390(3) . ?
C32 C43 1.500(3) . ?
C33 C34 1.378(4) . ?
C33 H33 0.9500 . ?
C34 C35 1.385(4) . ?
C34 C44 1.515(4) . ?
C35 C36 1.393(3) . ?
C35 H35 0.9500 . ?
C36 C45 1.515(4) . ?
C37 C38 1.406(3) . ?
C37 C42 1.412(3) . ?
C38 C39 1.388(3) . ?
C38 C46 1.506(3) . ?
C39 C40 1.386(3) . ?
C39 H39 0.9500 . ?
C40 C41 1.387(3) . ?
C40 C47 1.506(3) . ?
C41 C42 1.396(3) . ?
C41 H41 0.9500 . ?
C42 C48 1.509(3) . ?
C43 H43A 0.9800 . ?
C43 H43B 0.9800 . ?
C43 H43C 0.9800 . ?
C44 H44A 0.9800 . ?
C44 H44B 0.9800 . ?
C44 H44C 0.9800 . ?
C45 H45A 0.9800 . ?
C45 H45B 0.9800 . ?
C45 H45C 0.9800 . ?
C46 H46A 0.9800 . ?
C46 H46B 0.9800 . ?
C46 H46C 0.9800 . ?
C47 H47A 0.9800 . ?
C47 H47B 0.9800 . ?
C47 H47C 0.9800 . ?
C48 H48A 0.9800 . ?
C48 H48B 0.9800 . ?
C48 H48C 0.9800 . ?
Ga Cl2 2.1642(9) . ?
Ga Cl3 2.1716(8) . ?
Ga Cl5 2.1785(9) . ?
Ga Cl4 2.1797(8) . ?

loop_
_geom_torsion_atom_site_label_1
_geom_torsion_atom_site_label_2
_geom_torsion_atom_site_label_3
_geom_torsion_atom_site_label_4
_geom_torsion
_geom_torsion_site_symmetry_1
_geom_torsion_site_symmetry_2
_geom_torsion_site_symmetry_3
_geom_torsion_site_symmetry_4
_geom_torsion_publ_flag
N1 As1 As2 N2 177.91(12) . . . . ?
N2 As1 As2 N1 -177.91(12) . . . . ?
N1 As1 As2 Cl1 81.29(9) . . . . ?
N2 As1 As2 Cl1 -96.62(9) . . . . ?
N2 As1 N1 C1 -164.1(2) . . . . ?
As2 As1 N1 C1 -165.5(2) . . . . ?
N2 As1 N1 As2 1.37(8) . . . . ?
N2 As2 N1 C1 165.66(19) . . . . ?
Cl1 As2 N1 C1 64.57(17) . . . . ?
As1 As2 N1 C1 167.0(2) . . . . ?
N2 As2 N1 As1 -1.34(8) . . . . ?
Cl1 As2 N1 As1 -102.43(7) . . . . ?
N1 As1 N2 C25 -154.7(2) . . . . ?
As2 As1 N2 C25 -153.3(2) . . . . ?
N1 As1 N2 As2 -1.39(8) . . . . ?
N1 As2 N2 C25 155.73(18) . . . . ?
Cl1 As2 N2 C25 -115.02(16) . . . . ?
As1 As2 N2 C25 154.4(2) . . . . ?
N1 As2 N2 As1 1.32(8) . . . . ?
Cl1 As2 N2 As1 90.58(7) . . . . ?
As1 N1 C1 C2 13.7(3) . . . . ?
As2 N1 C1 C2 -148.85(17) . . . . ?
As1 N1 C1 C6 -166.45(16) . . . . ?
As2 N1 C1 C6 31.0(3) . . . . ?
C6 C1 C2 C3 -4.1(3) . . . . ?
N1 C1 C2 C3 175.8(2) . . . . ?
C6 C1 C2 C13 172.3(2) . . . . ?
N1 C1 C2 C13 -7.8(3) . . . . ?
C1 C2 C3 C4 1.2(3) . . . . ?
C13 C2 C3 C4 -175.2(2) . . . . ?
C2 C3 C4 C5 1.0(4) . . . . ?
C3 C4 C5 C6 -0.3(4) . . . . ?
C4 C5 C6 C1 -2.5(3) . . . . ?
C4 C5 C6 C7 175.4(2) . . . . ?
C2 C1 C6 C5 4.7(3) . . . . ?
N1 C1 C6 C5 -175.15(19) . . . . ?
C2 C1 C6 C7 -173.2(2) . . . . ?
N1 C1 C6 C7 6.9(3) . . . . ?
C5 C6 C7 C12 67.0(3) . . . . ?
C1 C6 C7 C12 -115.1(2) . . . . ?
C5 C6 C7 C8 -113.2(2) . . . . ?
C1 C6 C7 C8 64.7(3) . . . . ?
C12 C7 C8 C9 3.9(3) . . . . ?
C6 C7 C8 C9 -175.9(2) . . . . ?
C12 C7 C8 C19 -174.4(2) . . . . ?
C6 C7 C8 C19 5.7(3) . . . . ?
C7 C8 C9 C10 -2.7(3) . . . . ?
C19 C8 C9 C10 175.7(2) . . . . ?
C8 C9 C10 C11 0.6(4) . . . . ?
C8 C9 C10 C20 -176.1(2) . . . . ?
C9 C10 C11 C12 0.2(4) . . . . ?
C20 C10 C11 C12 177.0(2) . . . . ?
C10 C11 C12 C7 1.0(4) . . . . ?
C10 C11 C12 C21 -178.3(2) . . . . ?
C8 C7 C12 C11 -3.1(3) . . . . ?
C6 C7 C12 C11 176.8(2) . . . . ?
C8 C7 C12 C21 176.2(2) . . . . ?
C6 C7 C12 C21 -4.0(3) . . . . ?
C3 C2 C13 C14 -94.6(3) . . . . ?
C1 C2 C13 C14 89.0(3) . . . . ?
C3 C2 C13 C18 87.6(3) . . . . ?
C1 C2 C13 C18 -88.7(3) . . . . ?
C18 C13 C14 C15 -0.1(3) . . . . ?
C2 C13 C14 C15 -177.8(2) . . . . ?
C18 C13 C14 C22 178.9(2) . . . . ?
C2 C13 C14 C22 1.2(3) . . . . ?
C13 C14 C15 C16 -0.8(4) . . . . ?
C22 C14 C15 C16 -179.7(2) . . . . ?
C14 C15 C16 C17 0.1(4) . . . . ?
C14 C15 C16 C23 179.3(2) . . . . ?
C15 C16 C17 C18 1.5(4) . . . . ?
C23 C16 C17 C18 -177.7(2) . . . . ?
C16 C17 C18 C13 -2.3(4) . . . . ?
C16 C17 C18 C24 176.0(2) . . . . ?
C14 C13 C18 C17 1.5(3) . . . . ?
C2 C13 C18 C17 179.3(2) . . . . ?
C14 C13 C18 C24 -176.8(2) . . . . ?
C2 C13 C18 C24 1.0(3) . . . . ?
As1 N2 C25 C30 10.3(3) . . . . ?
As2 N2 C25 C30 -137.00(18) . . . . ?
As1 N2 C25 C26 -171.67(17) . . . . ?
As2 N2 C25 C26 41.0(3) . . . . ?
C30 C25 C26 C27 -4.8(3) . . . . ?
N2 C25 C26 C27 177.2(2) . . . . ?
C30 C25 C26 C31 171.6(2) . . . . ?
N2 C25 C26 C31 -6.4(3) . . . . ?
C25 C26 C27 C28 0.8(4) . . . . ?
C31 C26 C27 C28 -175.8(2) . . . . ?
C26 C27 C28 C29 2.9(4) . . . . ?
C27 C28 C29 C30 -2.7(4) . . . . ?
C28 C29 C30 C25 -1.2(4) . . . . ?
C28 C29 C30 C37 174.3(2) . . . . ?
C26 C25 C30 C29 5.0(3) . . . . ?
N2 C25 C30 C29 -177.0(2) . . . . ?
C26 C25 C30 C37 -170.5(2) . . . . ?
N2 C25 C30 C37 7.5(3) . . . . ?
C27 C26 C31 C32 -93.3(3) . . . . ?
C25 C26 C31 C32 90.2(3) . . . . ?
C27 C26 C31 C36 79.8(3) . . . . ?
C25 C26 C31 C36 -96.6(3) . . . . ?
C36 C31 C32 C33 0.3(3) . . . . ?
C26 C31 C32 C33 173.3(2) . . . . ?
C36 C31 C32 C43 178.9(2) . . . . ?
C26 C31 C32 C43 -8.0(3) . . . . ?
C31 C32 C33 C34 1.9(4) . . . . ?
C43 C32 C33 C34 -176.8(2) . . . . ?
C32 C33 C34 C35 -1.5(4) . . . . ?
C32 C33 C34 C44 178.4(2) . . . . ?
C33 C34 C35 C36 -1.1(4) . . . . ?
C44 C34 C35 C36 179.1(2) . . . . ?
C34 C35 C36 C31 3.1(4) . . . . ?
C34 C35 C36 C45 -176.4(2) . . . . ?
C32 C31 C36 C35 -2.7(3) . . . . ?
C26 C31 C36 C35 -175.8(2) . . . . ?
C32 C31 C36 C45 176.8(2) . . . . ?
C26 C31 C36 C45 3.7(3) . . . . ?
C29 C30 C37 C38 74.6(3) . . . . ?
C25 C30 C37 C38 -109.9(3) . . . . ?
C29 C30 C37 C42 -106.0(3) . . . . ?
C25 C30 C37 C42 69.4(3) . . . . ?
C42 C37 C38 C39 2.1(3) . . . . ?
C30 C37 C38 C39 -178.6(2) . . . . ?
C42 C37 C38 C46 -175.8(2) . . . . ?
C30 C37 C38 C46 3.6(3) . . . . ?
C37 C38 C39 C40 -2.3(3) . . . . ?
C46 C38 C39 C40 175.6(2) . . . . ?
C38 C39 C40 C41 0.0(4) . . . . ?
C38 C39 C40 C47 177.8(2) . . . . ?
C39 C40 C41 C42 2.5(3) . . . . ?
C47 C40 C41 C42 -175.2(2) . . . . ?
C40 C41 C42 C37 -2.7(3) . . . . ?
C40 C41 C42 C48 175.5(2) . . . . ?
C38 C37 C42 C41 0.3(3) . . . . ?
C30 C37 C42 C41 -179.02(19) . . . . ?
C38 C37 C42 C48 -177.8(2) . . . . ?
C30 C37 C42 C48 2.8(3) . . . . ?
